data_7028056
loop_
_publ_author_name
'Zhao, Gang'
'Wang, Qi-Guang'
'Mak, Thomas C. W.'

_publ_section_title
;
 Enantiopure planar chiral monomers and di-\m-bromo-bridged dimers of
 ferrocenylhydrazones from asymmetric cyclopalladation
;
_journal_issue 22
_journal_name_full 'Journal of the Chemical Society, Dalton Transactions'
_journal_page_first 3785
_journal_paper_doi 10.1039/a806052e
_journal_year 1998
_chemical_compound_source synthesized
_chemical_formula_sum 'C48 H58 Br2 Fe2 N4 O2 Pd2'
_chemical_formula_weight 1207.30
_chemical_name_common syn-(+)-(Rp,R,R,Rp)-5
_chemical_name_systematic
; 
 ? 
;
_space_group_IT_number 19
_symmetry_cell_setting orthorhombic
_symmetry_space_group_name_Hall 'P 2ac 2ab'
_symmetry_space_group_name_H-M 'P 21 21 21'
_atom_sites_solution_hydrogens geom
_atom_sites_solution_primary direct
_atom_sites_solution_secondary difmap
_audit_creation_method SHELXL
_cell_angle_alpha 90.00
_cell_angle_beta 90.00
_cell_angle_gamma 90.00
_cell_formula_units_Z 4
_cell_length_a 10.654(2)
_cell_length_b 13.156(3)
_cell_length_c 34.577(7)
_cell_measurement_temperature 293(2)
_cell_volume 4846.5(17)
_computing_cell_refinement BIOTEX
_computing_data_collection R-AXIS
_computing_data_reduction BIOTEX
_computing_molecular_graphics 'SIEMENS SHELXL PC'
_computing_structure_refinement 'SHELXL-93 (Sheldrick, 1993)'
_computing_structure_solution 'SHELXS-86 (Sheldrick, 1990)'
_diffrn_ambient_temperature 293(2)
_diffrn_measurement_device 'RIGAKU RXAIS II'
_diffrn_measurement_method IP
_diffrn_radiation_monochromator graphite
_diffrn_radiation_source 'fine-focus sealed tube'
_diffrn_radiation_type MoK\a
_diffrn_radiation_wavelength 0.71073
_diffrn_reflns_av_R_equivalents 0.0870
_diffrn_reflns_av_sigmaI/netI 0.1017
_diffrn_reflns_limit_h_max 12
_diffrn_reflns_limit_h_min -12
_diffrn_reflns_limit_k_max 0
_diffrn_reflns_limit_k_min -15
_diffrn_reflns_limit_l_max 41
_diffrn_reflns_limit_l_min -42
_diffrn_reflns_number 14539
_diffrn_reflns_theta_max 25.59
_diffrn_reflns_theta_min 1.18
_exptl_absorpt_coefficient_mu 3.007
_exptl_absorpt_correction_type ABSCOR
_exptl_crystal_colour red
_exptl_crystal_density_diffrn 1.655
_exptl_crystal_description plate
_exptl_crystal_F_000 2416
_exptl_crystal_size_max 0.30
_exptl_crystal_size_mid 0.20
_exptl_crystal_size_min 0.01
_refine_diff_density_max 0.593
_refine_diff_density_min -1.211
_refine_diff_density_rms 0.113
_refine_ls_abs_structure_details 'Flack H D (1983), Acta Cryst. A39, 876-881'
_refine_ls_abs_structure_Flack 0.579(8)
_refine_ls_extinction_coef 0.00108(8)
_refine_ls_extinction_expression Fc^*^=kFc[1+0.001xFc^2^\l^3^/sin(2\q)]^-1/4^
_refine_ls_extinction_method SHELXL
_refine_ls_goodness_of_fit_all 1.046
_refine_ls_goodness_of_fit_obs 1.066
_refine_ls_hydrogen_treatment refxyz
_refine_ls_matrix_type full
_refine_ls_number_parameters 543
_refine_ls_number_reflns 8379
_refine_ls_number_restraints 0
_refine_ls_restrained_S_all 1.060
_refine_ls_restrained_S_obs 1.066
_refine_ls_R_factor_all 0.0727
_refine_ls_R_factor_obs 0.0615
_refine_ls_shift/esd_max -0.031
_refine_ls_shift/esd_mean 0.004
_refine_ls_structure_factor_coef Fsqd
_refine_ls_weighting_details 'w=1/[\s^2^(Fo^2^)+(0.0664P)^2^+0.0000P] where P=(Fo^2^+2Fc^2^)/3'
_refine_ls_weighting_scheme calc
_refine_ls_wR_factor_all 0.1467
_refine_ls_wR_factor_obs 0.1387
_reflns_number_observed 7421
_reflns_number_total 8380
_reflns_observed_criterion >2sigma(I)
_cod_data_source_file e806052sup1.cif
_cod_data_source_block zgf66
_cod_depositor_comments
;
The following automatic conversions were performed:

'_refine_ls_weighting_scheme' value 'calc
w=1/[\s^2^(Fo^2^)+(0.0664P)^2^+0.0000P] where P=(Fo^2^+2Fc^2^)/3' was
changed to 'calc'. New tag '_refine_ls_weighting_details' was
created. The value of the new tag was set to
'w=1/[\s^2^(Fo^2^)+(0.0664P)^2^+0.0000P] where P=(Fo^2^+2Fc^2^)/3'.

Automatic conversion script
Id: cif_fix_values 3143 2015-03-26 13:38:13Z robertas 
;
_cod_original_sg_symbol_H-M P2(1)2(1)2(1)
_cod_database_code 7028056

loop_
_symmetry_equiv_pos_as_xyz
'x, y, z'
'-x+1/2, -y, z+1/2'
'-x, y+1/2, -z+1/2'
'x+1/2, -y+1/2, -z'

loop_
_atom_site_aniso_label
_atom_site_aniso_U_11
_atom_site_aniso_U_22
_atom_site_aniso_U_33
_atom_site_aniso_U_23
_atom_site_aniso_U_13
_atom_site_aniso_U_12
Pd1 0.05555(13) 0.05798(15) 0.05553(15) 0.00649(14) -0.00324(14) -0.00100(14)
Pd2 0.05636(13) 0.05227(13) 0.0635(2) 0.01032(15) 0.00046(14) 0.00026(13)
Fe1 0.0609(3) 0.0707(4) 0.0599(3) -0.0062(3) -0.0012(3) -0.0035(3)
Fe2 0.0606(3) 0.0507(3) 0.0623(3) -0.0010(3) -0.0016(3) -0.0029(3)
Br1 0.0685(2) 0.0873(3) 0.0930(3) 0.0336(3) -0.0086(2) -0.0106(2)
Br2 0.0672(2) 0.0949(3) 0.0979(3) 0.0428(3) -0.0054(2) -0.0029(2)
O1 0.102(2) 0.067(2) 0.093(2) -0.007(2) -0.018(2) -0.010(2)
O2 0.150(4) 0.257(6) 0.336(7) -0.153(6) 0.112(5) -0.050(5)
N1 0.058(2) 0.059(2) 0.062(2) 0.003(2) 0.000(2) -0.008(2)
N2 0.064(2) 0.063(2) 0.058(2) -0.001(2) 0.001(2) -0.006(2)
N3 0.068(2) 0.074(2) 0.060(2) 0.015(2) 0.003(2) -0.009(2)
N4 0.055(2) 0.097(2) 0.085(2) 0.039(2) 0.007(2) 0.000(2)
C1 0.063(2) 0.062(2) 0.049(2) -0.006(2) -0.003(2) -0.011(2)
C2 0.050(2) 0.071(2) 0.052(2) -0.008(2) -0.001(2) 0.004(2)
C3 0.052(2) 0.078(3) 0.063(2) -0.002(2) -0.002(2) 0.012(2)
C4 0.057(2) 0.087(3) 0.066(3) -0.003(2) 0.003(2) -0.004(2)
C5 0.058(2) 0.078(3) 0.067(2) 0.008(2) 0.007(2) 0.002(2)
C6 0.116(4) 0.107(4) 0.098(4) -0.028(4) 0.018(3) 0.016(4)
C7 0.123(4) 0.121(4) 0.085(3) -0.029(4) 0.021(3) -0.020(4)
C8 0.136(4) 0.141(5) 0.067(3) -0.027(4) -0.028(3) 0.022(4)
C9 0.138(4) 0.180(5) 0.109(4) -0.079(4) 0.009(4) -0.072(4)
C10 0.292(11) 0.070(3) 0.094(4) -0.026(3) 0.001(6) 0.000(6)
C11 0.065(2) 0.064(2) 0.060(2) 0.004(2) -0.002(2) 0.004(2)
C12 0.078(3) 0.085(3) 0.091(3) 0.037(3) -0.008(3) 0.014(3)
C13 0.070(2) 0.058(2) 0.055(2) 0.008(2) -0.012(2) -0.006(2)
C14 0.065(2) 0.089(3) 0.136(5) -0.031(3) 0.016(3) -0.009(3)
C15 0.084(3) 0.109(4) 0.098(4) -0.015(3) 0.007(3) 0.008(3)
C16 0.085(3) 0.079(3) 0.063(3) -0.012(2) 0.010(2) -0.004(3)
C17 0.071(2) 0.060(2) 0.071(3) -0.004(2) -0.012(2) 0.001(2)
C18 0.167(5) 0.065(3) 0.100(4) -0.019(3) -0.008(4) -0.021(4)
C19 0.073(2) 0.049(2) 0.062(2) -0.003(2) 0.004(2) -0.008(2)
C20 0.058(2) 0.054(2) 0.070(3) 0.004(2) -0.006(2) -0.005(2)
C21 0.064(2) 0.069(2) 0.053(2) -0.004(2) -0.014(2) 0.004(2)
C22 0.054(2) 0.065(2) 0.084(3) 0.004(2) -0.002(2) -0.008(2)
C23 0.056(2) 0.049(2) 0.071(2) -0.002(2) 0.012(2) -0.009(2)
C24 0.111(3) 0.056(2) 0.078(3) -0.006(2) -0.015(3) -0.010(3)
C25 0.112(4) 0.045(2) 0.126(4) -0.009(3) 0.010(4) -0.015(2)
C26 0.086(3) 0.062(2) 0.124(4) 0.006(3) 0.007(3) 0.008(2)
C27 0.086(3) 0.081(3) 0.111(4) -0.039(3) 0.023(3) -0.002(3)
C28 0.114(4) 0.071(3) 0.073(3) -0.010(3) 0.013(3) -0.009(3)
C29 0.056(2) 0.069(2) 0.063(2) 0.004(2) -0.003(2) -0.006(2)
C30 0.087(3) 0.097(3) 0.075(3) 0.034(3) -0.018(3) -0.007(3)
C31 0.075(2) 0.100(4) 0.084(3) 0.006(3) 0.024(3) 0.001(3)
C32 0.067(3) 0.157(5) 0.180(6) 0.063(5) 0.018(4) -0.010(4)
C33 0.106(4) 0.144(5) 0.146(6) 0.051(5) -0.007(4) -0.046(4)
C34 0.089(3) 0.064(3) 0.146(5) 0.030(3) -0.023(3) -0.006(2)
C35 0.108(4) 0.223(8) 0.140(6) -0.048(7) 0.037(5) -0.011(6)
C36 0.128(7) 0.201(9) 0.494(21) 0.147(12) 0.009(12) 0.011(8)
C37 0.244(10) 0.101(5) 0.122(5) 0.006(5) -0.052(7) -0.006(6)
C38 0.158(6) 0.151(6) 0.177(7) 0.057(6) -0.039(7) -0.021(7)
C39 0.197(8) 0.128(6) 0.138(6) 0.027(5) 0.009(7) -0.015(6)
C40 0.163(6) 0.126(6) 0.198(9) -0.019(6) -0.022(7) -0.041(5)
C41 0.175(7) 0.125(6) 0.261(12) 0.045(7) -0.061(8) -0.050(6)
C42 0.178(8) 0.131(7) 0.217(10) 0.019(7) 0.017(8) 0.027(7)
C43 0.168(7) 0.169(7) 0.127(6) -0.029(6) -0.003(6) 0.018(7)
C44 0.142(6) 0.184(7) 0.211(9) -0.083(7) -0.050(6) 0.049(6)
C45 0.168(6) 0.107(5) 0.191(8) -0.014(6) -0.015(7) 0.053(4)
C46 0.186(7) 0.134(6) 0.135(6) 0.029(6) 0.004(6) 0.018(6)
C47 0.319(10) 0.225(7) 0.164(7) 0.094(6) 0.065(8) 0.177(6)
C48 0.221(10) 0.182(7) 0.209(9) 0.104(6) -0.014(9) 0.053(7)

loop_
_atom_site_label
_atom_site_type_symbol
_atom_site_fract_x
_atom_site_fract_y
_atom_site_fract_z
_atom_site_U_iso_or_equiv
_atom_site_thermal_displace_type
_atom_site_occupancy
_atom_site_calc_flag
_atom_site_refinement_flags
Pd1 Pd 0.90202(3) 0.66246(2) 0.863906(9) 0.05635(8) Uani 1 d .
Pd2 Pd 0.71473(3) 0.78581(2) 0.789844(10) 0.05738(8) Uani 1 d .
Fe1 Fe 1.17937(5) 0.68575(5) 0.92159(2) 0.0638(2) Uani 1 d .
Fe2 Fe 0.41468(5) 0.89139(4) 0.78325(2) 0.0579(2) Uani 1 d .
Br1 Br 0.94131(4) 0.80145(4) 0.81809(2) 0.08291(15) Uani 1 d .
Br2 Br 0.66758(4) 0.68854(4) 0.84821(2) 0.0867(2) Uani 1 d .
O1 O 0.6294(3) 0.3126(2) 0.86795(11) 0.0874(11) Uani 1 d .
O2 O 1.0201(5) 0.7331(6) 0.6715(2) 0.248(3) Uani 1 d .
N1 N 0.8963(3) 0.5427(3) 0.90387(10) 0.0598(9) Uani 1 d .
N2 N 0.7910(3) 0.5063(3) 0.92472(10) 0.0617(10) Uani 1 d .
N3 N 0.7222(3) 0.8680(3) 0.73810(10) 0.0674(11) Uani 1 d .
N4 N 0.8270(3) 0.9210(3) 0.72182(12) 0.0789(12) Uani 1 d .
C1 C 1.0812(4) 0.6434(3) 0.87291(11) 0.0580(11) Uani 1 d .
C2 C 1.1089(4) 0.5588(3) 0.89685(11) 0.0574(11) Uani 1 d .
C3 C 1.2430(4) 0.5501(4) 0.90151(13) 0.0645(13) Uani 1 d .
H3 H 1.2861(4) 0.5011(4) 0.91561(13) 0.077 Uiso 1 calc R
C4 C 1.2942(4) 0.6297(4) 0.88067(13) 0.0702(14) Uani 1 d .
H4 H 1.3796(4) 0.6436(4) 0.87893(13) 0.084 Uiso 1 calc R
C5 C 1.1992(4) 0.6868(4) 0.86244(13) 0.0679(13) Uani 1 d .
H5 H 1.2112(4) 0.7428(4) 0.84645(13) 0.081 Uiso 1 calc R
C6 C 1.0668(6) 0.7794(5) 0.9540(2) 0.107(2) Uani 1 d .
H6 H 0.9833(6) 0.7952(5) 0.9491(2) 0.129 Uiso 1 calc R
C7 C 1.1098(6) 0.7034(5) 0.9765(2) 0.110(2) Uani 1 d .
H7 H 1.0587(6) 0.6573(5) 0.9895(2) 0.132 Uiso 1 calc R
C8 C 1.2351(7) 0.7028(6) 0.9779(2) 0.115(2) Uani 1 d .
H8 H 1.2836(7) 0.6572(6) 0.9921(2) 0.138 Uiso 1 calc R
C9 C 1.2812(7) 0.7799(6) 0.9553(2) 0.142(2) Uani 1 d .
H9 H 1.3651(7) 0.7962(6) 0.9513(2) 0.171 Uiso 1 calc R
C10 C 1.1738(11) 0.8305(5) 0.9391(2) 0.152(4) Uani 1 d .
H10 H 1.1743(11) 0.8856(5) 0.9222(2) 0.182 Uiso 1 calc R
C11 C 1.0060(4) 0.5071(3) 0.91553(13) 0.0627(12) Uani 1 d .
C12 C 1.0227(5) 0.4249(4) 0.9446(2) 0.085(2) Uani 1 d .
H12A H 0.9420(5) 0.4014(4) 0.9531(2) 0.127 Uiso 1 calc R
H12B H 1.0689(5) 0.4507(4) 0.9663(2) 0.127 Uiso 1 calc R
H12C H 1.0681(5) 0.3696(4) 0.9331(2) 0.127 Uiso 1 calc R
C13 C 0.6951(4) 0.4613(3) 0.89948(12) 0.0610(12) Uani 1 d .
H13 H 0.6875(4) 0.4999(3) 0.87534(12) 0.073 Uiso 1 calc R
C14 C 0.5782(5) 0.4733(4) 0.9240(2) 0.097(2) Uani 1 d .
H14A H 0.5055(5) 0.4832(4) 0.9076(2) 0.116 Uiso 1 calc R
H14B H 0.5649(5) 0.4127(4) 0.9394(2) 0.116 Uiso 1 calc R
C15 C 0.5957(5) 0.5638(5) 0.9499(2) 0.097(2) Uani 1 d .
H15A H 0.5451(5) 0.6205(5) 0.9411(2) 0.116 Uiso 1 calc R
H15B H 0.5725(5) 0.5475(5) 0.9763(2) 0.116 Uiso 1 calc R
C16 C 0.7323(5) 0.5885(4) 0.94717(14) 0.0755(15) Uani 1 d .
H16A H 0.7444(5) 0.6533(4) 0.93432(14) 0.091 Uiso 1 calc R
H16B H 0.7691(5) 0.5923(4) 0.97278(14) 0.091 Uiso 1 calc R
C17 C 0.7271(4) 0.3513(3) 0.89132(14) 0.0674(13) Uani 1 d .
H17A H 0.8069(4) 0.3466(3) 0.87791(14) 0.081 Uiso 1 calc R
H17B H 0.7328(4) 0.3133(3) 0.91528(14) 0.081 Uiso 1 calc R
C18 C 0.6451(7) 0.2091(4) 0.8570(2) 0.111(2) Uani 1 d .
H18A H 0.5755(7) 0.1882(4) 0.8412(2) 0.166 Uiso 1 calc R
H18B H 0.6489(7) 0.1674(4) 0.8797(2) 0.166 Uiso 1 calc R
H18C H 0.7216(7) 0.2018(4) 0.8425(2) 0.166 Uiso 1 calc R
C19 C 0.5404(4) 0.7770(3) 0.77303(12) 0.0614(12) Uani 1 d .
C20 C 0.5118(4) 0.8321(3) 0.73839(13) 0.0609(12) Uani 1 d .
C21 C 0.3809(4) 0.8254(3) 0.73078(12) 0.0619(11) Uani 1 d .
H21 H 0.3385(4) 0.8542(3) 0.70999(12) 0.074 Uiso 1 calc R
C22 C 0.3271(4) 0.7663(3) 0.76091(14) 0.0675(13) Uani 1 d .
H22 H 0.2425(4) 0.7499(3) 0.76302(14) 0.081 Uiso 1 calc R
C23 C 0.4242(3) 0.7356(3) 0.78788(13) 0.0589(11) Uani 1 d .
H23 H 0.4139(3) 0.6971(3) 0.81020(13) 0.071 Uiso 1 calc R
C24 C 0.4964(6) 0.9845(3) 0.82360(15) 0.082(2) Uani 1 d .
H24 H 0.5760(6) 0.9761(3) 0.83418(15) 0.098 Uiso 1 calc R
C25 C 0.4654(5) 1.0417(3) 0.7894(2) 0.095(2) Uani 1 d .
H25 H 0.5209(5) 1.0781(3) 0.7739(2) 0.114 Uiso 1 calc R
C26 C 0.3332(5) 1.0316(4) 0.7838(2) 0.090(2) Uani 1 d .
H26 H 0.2878(5) 1.0607(4) 0.7637(2) 0.109 Uiso 1 calc R
C27 C 0.2839(5) 0.9733(4) 0.8124(2) 0.093(2) Uani 1 d .
H27 H 0.1999(5) 0.9555(4) 0.8150(2) 0.111 Uiso 1 calc R
C28 C 0.3838(6) 0.9437(4) 0.8380(2) 0.086(2) Uani 1 d .
H28 H 0.3754(6) 0.9045(4) 0.8602(2) 0.104 Uiso 1 calc R
C29 C 0.6159(4) 0.8824(3) 0.72103(12) 0.0623(12) Uani 1 d .
C30 C 0.5989(5) 0.9487(4) 0.68569(14) 0.086(2) Uani 1 d .
H30A H 0.6787(5) 0.9759(4) 0.67800(14) 0.129 Uiso 1 calc R
H30B H 0.5425(5) 1.0034(4) 0.69166(14) 0.129 Uiso 1 calc R
H30C H 0.5647(5) 0.9088(4) 0.66496(14) 0.129 Uiso 1 calc R
C31 C 0.9363(4) 0.8565(4) 0.7142(2) 0.086(2) Uani 1 d .
H31 H 0.9466(4) 0.8092(4) 0.7358(2) 0.104 Uiso 1 calc R
C32 C 1.0457(5) 0.9305(6) 0.7143(3) 0.135(3) Uani 1 d .
H32A H 1.1165(5) 0.9020(6) 0.7282(3) 0.162 Uiso 1 calc R
H32B H 1.0719(5) 0.9456(6) 0.6880(3) 0.162 Uiso 1 calc R
C33 C 0.9994(7) 1.0244(6) 0.7339(2) 0.132(3) Uani 1 d .
H33A H 1.0514(7) 1.0397(6) 0.7562(2) 0.158 Uiso 1 calc R
H33B H 1.0028(7) 1.0817(6) 0.7162(2) 0.158 Uiso 1 calc R
C34 C 0.8670(5) 1.0057(4) 0.7463(2) 0.100(2) Uani 1 d .
H34A H 0.8632(5) 0.9875(4) 0.7735(2) 0.119 Uiso 1 calc R
H34B H 0.8153(5) 1.0653(4) 0.7420(2) 0.119 Uiso 1 calc R
C35 C 0.9168(7) 0.7979(8) 0.6790(2) 0.157(3) Uani 1 d .
H35A H 0.8412(7) 0.7574(8) 0.6816(2) 0.189 Uiso 1 calc R
H35B H 0.9053(7) 0.8438(8) 0.6574(2) 0.189 Uiso 1 calc R
C36 C 1.0161(9) 0.6484(8) 0.6650(5) 0.274(8) Uani 1 d .
H36A H 1.0996(9) 0.6232(8) 0.6608(5) 0.411 Uiso 1 calc R
H36B H 0.9664(9) 0.6372(8) 0.6423(5) 0.411 Uiso 1 calc R
H36C H 0.9790(9) 0.6134(8) 0.6865(5) 0.411 Uiso 1 calc R
C37 C 1.1724(10) 0.4264(6) 1.0435(2) 0.156(4) Uani 1 d .
H37 H 1.1408(10) 0.3733(6) 1.0286(2) 0.187 Uiso 1 calc R
C38 C 1.0956(9) 0.4936(7) 1.0567(3) 0.162(4) Uani 1 d .
H38 H 1.0105(9) 0.4909(7) 1.0508(3) 0.194 Uiso 1 calc R
C39 C 1.1432(10) 0.5694(7) 1.0800(2) 0.154(4) Uani 1 d .
H39 H 1.0879(10) 0.6159(7) 1.0910(2) 0.185 Uiso 1 calc R
C40 C 1.2572(9) 0.5780(7) 1.0869(3) 0.162(4) Uani 1 d .
H40 H 1.2859(9) 0.6335(7) 1.1010(3) 0.195 Uiso 1 calc R
C41 C 1.3395(10) 0.5083(7) 1.0742(3) 0.187(5) Uani 1 d .
H41 H 1.4235(10) 0.5123(7) 1.0813(3) 0.224 Uiso 1 calc R
C42 C 1.2983(10) 0.4302(7) 1.0504(3) 0.175(4) Uani 1 d .
H42 H 1.3535(10) 0.3831(7) 1.0397(3) 0.210 Uiso 1 calc R
C43 C 0.7712(9) 0.3154(7) 1.0197(3) 0.155(4) Uani 1 d .
H43 H 0.7643(9) 0.3107(7) 0.9930(3) 0.186 Uiso 1 calc R
C44 C 0.8467(8) 0.2535(8) 1.0404(3) 0.179(4) Uani 1 d .
H44 H 0.8922(8) 0.2045(8) 1.0270(3) 0.215 Uiso 1 calc R
C45 C 0.8606(8) 0.2575(6) 1.0782(3) 0.156(4) Uani 1 d .
H45 H 0.9098(8) 0.2086(6) 1.0904(3) 0.187 Uiso 1 calc R
C46 C 0.8055(9) 0.3307(6) 1.1000(3) 0.152(4) Uani 1 d .
H46 H 0.8242(9) 0.3443(6) 1.1258(3) 0.182 Uiso 1 calc R
C47 C 0.7156(12) 0.3832(7) 1.0778(3) 0.236(4) Uani 1 d .
H47 H 0.6565(12) 0.4212(7) 1.0913(3) 0.283 Uiso 1 calc R
C48 C 0.7068(12) 0.3841(8) 1.0405(3) 0.204(5) Uani 1 d .
H48 H 0.6563(12) 0.4318(8) 1.0282(3) 0.245 Uiso 1 calc R

loop_
_atom_type_symbol
_atom_type_description
_atom_type_scat_dispersion_real
_atom_type_scat_dispersion_imag
_atom_type_scat_source
C C 0.0033 0.0016 'International Tables Vol C Tables 4.2.6.8 and 6.1.1.4'
H H 0.0000 0.0000 'International Tables Vol C Tables 4.2.6.8 and 6.1.1.4'
N N 0.0061 0.0033 'International Tables Vol C Tables 4.2.6.8 and 6.1.1.4'
O O 0.0106 0.0060 'International Tables Vol C Tables 4.2.6.8 and 6.1.1.4'
Fe Fe 0.3463 0.8444 'International Tables Vol C Tables 4.2.6.8 and 6.1.1.4'
Br Br -0.2901 2.4595 'International Tables Vol C Tables 4.2.6.8 and 6.1.1.4'
Pd Pd -0.9988 1.0072 'International Tables Vol C Tables 4.2.6.8 and 6.1.1.4'

loop_
_geom_angle_atom_site_label_1
_geom_angle_atom_site_label_2
_geom_angle_atom_site_label_3
_geom_angle
C1 Pd1 N1 80.02(15)
C1 Pd1 Br1 91.84(12)
N1 Pd1 Br1 171.85(9)
C1 Pd1 Br2 177.02(12)
N1 Pd1 Br2 102.14(9)
Br1 Pd1 Br2 86.00(2)
C19 Pd2 N3 79.2(2)
C19 Pd2 Br2 91.10(12)
N3 Pd2 Br2 170.24(10)
C19 Pd2 Br1 175.24(13)
N3 Pd2 Br1 104.11(10)
Br2 Pd2 Br1 85.55(2)
C10 Fe1 C4 125.5(3)
C10 Fe1 C2 154.7(3)
C4 Fe1 C2 68.0(2)
C10 Fe1 C9 41.9(4)
C4 Fe1 C9 107.8(2)
C2 Fe1 C9 162.1(2)
C10 Fe1 C3 161.8(3)
C4 Fe1 C3 40.0(2)
C2 Fe1 C3 41.7(2)
C9 Fe1 C3 123.9(2)
C10 Fe1 C8 67.4(3)
C4 Fe1 C8 122.2(2)
C2 Fe1 C8 126.9(2)
C9 Fe1 C8 39.4(3)
C3 Fe1 C8 108.9(2)
C10 Fe1 C6 41.0(3)
C4 Fe1 C6 163.8(2)
C2 Fe1 C6 120.7(2)
C9 Fe1 C6 68.3(3)
C3 Fe1 C6 155.4(2)
C8 Fe1 C6 65.5(3)
C10 Fe1 C7 66.5(3)
C4 Fe1 C7 155.9(2)
C2 Fe1 C7 110.6(2)
C9 Fe1 C7 65.8(3)
C3 Fe1 C7 122.4(2)
C8 Fe1 C7 38.0(3)
C6 Fe1 C7 38.3(3)
C10 Fe1 C5 107.3(2)
C4 Fe1 C5 40.5(2)
C2 Fe1 C5 67.8(2)
C9 Fe1 C5 121.0(2)
C3 Fe1 C5 68.4(2)
C8 Fe1 C5 156.2(2)
C6 Fe1 C5 126.8(2)
C7 Fe1 C5 163.1(2)
C10 Fe1 C1 119.4(3)
C4 Fe1 C1 68.5(2)
C2 Fe1 C1 40.7(2)
C9 Fe1 C1 155.8(2)
C3 Fe1 C1 69.6(2)
C8 Fe1 C1 162.6(2)
C6 Fe1 C1 108.2(2)
C7 Fe1 C1 127.2(2)
C5 Fe1 C1 40.6(2)
C20 Fe2 C27 159.7(2)
C20 Fe2 C22 68.4(2)
C27 Fe2 C22 107.6(2)
C20 Fe2 C26 125.1(2)
C27 Fe2 C26 39.0(2)
C22 Fe2 C26 122.6(2)
C20 Fe2 C28 157.6(2)
C27 Fe2 C28 41.3(2)
C22 Fe2 C28 123.3(2)
C26 Fe2 C28 67.5(2)
C20 Fe2 C19 41.2(2)
C27 Fe2 C19 157.8(2)
C22 Fe2 C19 69.0(2)
C26 Fe2 C19 161.1(2)
C28 Fe2 C19 120.9(2)
C20 Fe2 C21 41.0(2)
C27 Fe2 C21 123.1(2)
C22 Fe2 C21 40.7(2)
C26 Fe2 C21 108.6(2)
C28 Fe2 C21 159.8(2)
C19 Fe2 C21 69.5(2)
C20 Fe2 C24 122.4(2)
C27 Fe2 C24 68.6(2)
C22 Fe2 C24 158.8(2)
C26 Fe2 C24 68.5(2)
C28 Fe2 C24 40.2(2)
C19 Fe2 C24 106.2(2)
C21 Fe2 C24 158.9(2)
C20 Fe2 C23 69.5(2)
C27 Fe2 C23 121.6(2)
C22 Fe2 C23 41.4(2)
C26 Fe2 C23 157.1(2)
C28 Fe2 C23 105.8(2)
C19 Fe2 C23 41.3(2)
C21 Fe2 C23 69.8(2)
C24 Fe2 C23 121.4(2)
C20 Fe2 C25 108.4(2)
C27 Fe2 C25 67.6(2)
C22 Fe2 C25 158.7(2)
C26 Fe2 C25 40.8(2)
C28 Fe2 C25 67.8(2)
C19 Fe2 C25 123.5(2)
C21 Fe2 C25 123.1(2)
C24 Fe2 C25 41.0(2)
C23 Fe2 C25 159.1(2)
Pd1 Br1 Pd2 91.43(2)
Pd2 Br2 Pd1 92.54(2)
C17 O1 C18 114.2(4)
C36 O2 C35 126.6(8)
C11 N1 N2 115.2(3)
C11 N1 Pd1 116.2(3)
N2 N1 Pd1 127.8(2)
N1 N2 C16 110.9(3)
N1 N2 C13 112.6(3)
C16 N2 C13 108.3(3)
C29 N3 N4 115.6(3)
C29 N3 Pd2 115.7(3)
N4 N3 Pd2 128.2(3)
N3 N4 C34 111.8(4)
N3 N4 C31 114.1(4)
C34 N4 C31 108.3(4)
C2 C1 C5 106.2(4)
C2 C1 Pd1 113.4(3)
C5 C1 Pd1 140.3(3)
C2 C1 Fe1 68.2(2)
C5 C1 Fe1 69.6(2)
Pd1 C1 Fe1 126.4(2)
C1 C2 C3 109.5(4)
C1 C2 C11 118.2(4)
C3 C2 C11 131.7(4)
C1 C2 Fe1 71.1(2)
C3 C2 Fe1 69.5(2)
C11 C2 Fe1 118.8(3)
C4 C3 C2 105.8(4)
C4 C3 Fe1 69.2(3)
C2 C3 Fe1 68.8(2)
C3 C4 C5 110.7(4)
C3 C4 Fe1 70.8(3)
C5 C4 Fe1 71.5(3)
C4 C5 C1 107.8(4)
C4 C5 Fe1 68.0(3)
C1 C5 Fe1 69.8(2)
C7 C6 C10 106.8(6)
C7 C6 Fe1 70.9(4)
C10 C6 Fe1 67.5(4)
C8 C7 C6 111.4(6)
C8 C7 Fe1 70.9(4)
C6 C7 Fe1 70.8(4)
C7 C8 C9 109.4(6)
C7 C8 Fe1 71.1(4)
C9 C8 Fe1 69.1(4)
C8 C9 C10 106.3(7)
C8 C9 Fe1 71.5(4)
C10 C9 Fe1 68.3(4)
C6 C10 C9 106.1(6)
C6 C10 Fe1 71.5(4)
C9 C10 Fe1 69.7(4)
N1 C11 C2 111.6(4)
N1 C11 C12 124.7(4)
C2 C11 C12 123.6(4)
N2 C13 C17 109.8(3)
N2 C13 C14 101.4(4)
C17 C13 C14 112.9(4)
C15 C14 C13 108.3(4)
C16 C15 C14 104.9(4)
N2 C16 C15 106.7(4)
O1 C17 C13 106.6(3)
C20 C19 C23 107.7(4)
C20 C19 Pd2 115.0(3)
C23 C19 Pd2 137.1(3)
C20 C19 Fe2 68.5(2)
C23 C19 Fe2 69.8(2)
Pd2 C19 Fe2 121.9(2)
C29 C20 C21 135.6(4)
C29 C20 C19 115.0(4)
C21 C20 C19 109.4(4)
C29 C20 Fe2 122.8(3)
C21 C20 Fe2 70.4(2)
C19 C20 Fe2 70.3(2)
C20 C21 C22 107.1(4)
C20 C21 Fe2 68.7(2)
C22 C21 Fe2 69.6(2)
C21 C22 C23 109.7(3)
C21 C22 Fe2 69.7(2)
C23 C22 Fe2 69.9(2)
C22 C23 C19 106.1(4)
C22 C23 Fe2 68.7(2)
C19 C23 Fe2 68.9(2)
C28 C24 C25 107.2(5)
C28 C24 Fe2 69.6(3)
C25 C24 Fe2 69.9(3)
C26 C25 C24 106.7(5)
C26 C25 Fe2 68.8(3)
C24 C25 Fe2 69.1(3)
C27 C26 C25 109.6(5)
C27 C26 Fe2 70.1(3)
C25 C26 Fe2 70.4(3)
C26 C27 C28 108.4(5)
C26 C27 Fe2 70.9(3)
C28 C27 Fe2 69.8(3)
C24 C28 C27 108.1(5)
C24 C28 Fe2 70.3(3)
C27 C28 Fe2 68.9(3)
N3 C29 C20 114.9(4)
N3 C29 C30 124.0(4)
C20 C29 C30 121.0(4)
C35 C31 N4 110.2(5)
C35 C31 C32 116.9(6)
N4 C31 C32 103.8(4)
C33 C32 C31 106.1(5)
C34 C33 C32 107.8(5)
N4 C34 C33 103.5(5)
O2 C35 C31 111.2(6)
C38 C37 C42 122.5(9)
C37 C38 C39 118.1(10)
C40 C39 C38 122.5(10)
C39 C40 C41 120.9(10)
C40 C41 C42 119.6(10)
C37 C42 C41 116.3(9)
C48 C43 C44 115.2(9)
C45 C44 C43 124.7(9)
C44 C45 C46 122.1(9)
C45 C46 C47 109.8(8)
C48 C47 C46 126.7(11)
C47 C48 C43 119.4(10)

loop_
_geom_bond_atom_site_label_1
_geom_bond_atom_site_label_2
_geom_bond_distance
Pd1 C1 1.951(4)
Pd1 N1 2.097(3)
Pd1 Br1 2.4554(7)
Pd1 Br2 2.5789(7)
Pd2 C19 1.949(4)
Pd2 N3 2.092(4)
Pd2 Br2 2.4419(7)
Pd2 Br1 2.6121(7)
Fe1 C10 1.999(6)
Fe1 C4 2.011(5)
Fe1 C2 2.021(4)
Fe1 C9 2.018(7)
Fe1 C3 2.031(5)
Fe1 C8 2.049(6)
Fe1 C6 2.051(6)
Fe1 C7 2.052(6)
Fe1 C5 2.056(5)
Fe1 C1 2.058(4)
Fe2 C20 2.021(4)
Fe2 C27 2.030(5)
Fe2 C22 2.043(4)
Fe2 C26 2.039(5)
Fe2 C28 2.042(5)
Fe2 C19 2.046(4)
Fe2 C21 2.043(4)
Fe2 C24 2.051(5)
Fe2 C23 2.058(4)
Fe2 C25 2.061(5)
O1 C17 1.413(6)
O1 C18 1.424(6)
O2 C36 1.137(13)
O2 C35 1.416(10)
N1 C11 1.322(5)
N1 N2 1.417(5)
N2 C16 1.470(6)
N2 C13 1.469(5)
N3 C29 1.291(5)
N3 N4 1.432(5)
N4 C34 1.463(7)
N4 C31 1.466(6)
C1 C2 1.417(6)
C1 C5 1.427(6)
C2 C3 1.442(5)
C2 C11 1.443(6)
C3 C4 1.383(6)
C4 C5 1.409(6)
C6 C7 1.348(9)
C6 C10 1.420(12)
C7 C8 1.336(10)
C8 C9 1.372(10)
C9 C10 1.437(12)
C11 C12 1.486(7)
C13 C17 1.513(6)
C13 C14 1.515(7)
C14 C15 1.500(8)
C15 C16 1.494(8)
C19 C20 1.433(6)
C19 C23 1.447(6)
C20 C29 1.424(6)
C20 C21 1.422(6)
C21 C22 1.420(6)
C22 C23 1.450(6)
C24 C28 1.405(8)
C24 C25 1.440(8)
C25 C26 1.428(8)
C26 C27 1.357(8)
C27 C28 1.437(8)
C29 C30 1.512(6)
C31 C35 1.454(10)
C31 C32 1.519(8)
C32 C33 1.494(11)
C33 C34 1.494(9)
C37 C38 1.290(13)
C37 C42 1.363(14)
C38 C39 1.378(12)
C39 C40 1.242(13)
C40 C41 1.343(14)
C41 C42 1.387(14)
C43 C48 1.343(14)
C43 C44 1.350(13)
C44 C45 1.316(14)
C45 C46 1.356(12)
C46 C47 1.409(13)
C47 C48 1.292(14)
